data_7245359
loop_
_publ_author_name
'Peloquin, Andrew J.'
'McMillen, Colin'
'Pennington, William'

_publ_section_title
;
 Isolation of unique heterocycles formed from pyridine-thiocarboxamides as
 diiodine, iodide, or polyiodide salts
;
_journal_name_full CrystEngComm
_journal_paper_doi 10.1039/D2CE00904H
_journal_year 2022
_chemical_formula_moiety '2(I3), C12 H10 N4 S, 2(H2 O)'
_chemical_formula_sum 'C12 H14 I6 N4 O2 S'
_chemical_formula_weight 1039.73
_space_group_crystal_system monoclinic
_space_group_IT_number 14
_space_group_name_Hall '-P 2yn'
_space_group_name_H-M_alt 'P 1 21/n 1'
_atom_sites_solution_hydrogens mixed
_atom_sites_solution_primary dual
_audit_creation_date 2022-06-18
_audit_creation_method
;
Olex2 1.5
(compiled 2022.04.07 svn.rca3783a0 for OlexSys, GUI svn.r6498)
;
_audit_update_record
;
2022-06-27 deposited with the CCDC.	2022-08-18 downloaded from the CCDC.
;
_cell_angle_alpha 90
_cell_angle_beta 106.562(2)
_cell_angle_gamma 90
_cell_formula_units_Z 4
_cell_length_a 7.4815(4)
_cell_length_b 32.2385(19)
_cell_length_c 10.5446(7)
_cell_measurement_reflns_used 9960
_cell_measurement_temperature 100.00
_cell_measurement_theta_max 29.64
_cell_measurement_theta_min 2.77
_cell_volume 2437.8(3)
_computing_cell_refinement 'SAINT V8.38A (Bruker AXS Inc., 2017)'
_computing_data_collection 'APEX3 v2017.3-0 (Bruker AXS Inc., 2017)'
_computing_data_reduction 'SAINT V8.38A (Bruker AXS Inc., 2017)'
_computing_molecular_graphics 'Olex2 1.5 (Dolomanov et al., 2009)'
_computing_publication_material 'Olex2 1.5 (Dolomanov et al., 2009)'
_computing_structure_refinement 'SHELXL 2018/3 (Sheldrick, 2015<i>b</i>)'
_computing_structure_solution 'SHELXT 2018/2 (Sheldrick, 2015<i>a</i>)'
_diffrn_ambient_temperature 100.00
_diffrn_measured_fraction_theta_full 0.999
_diffrn_measured_fraction_theta_max 0.995
_diffrn_measurement_device_type 'Bruker D8 Venture Photon 2'
_diffrn_measurement_method '\f and \w scans'
_diffrn_radiation_type MoK\a
_diffrn_radiation_wavelength 0.71073
_diffrn_reflns_av_R_equivalents 0.0580
_diffrn_reflns_av_unetI/netI 0.0293
_diffrn_reflns_Laue_measured_fraction_full 0.999
_diffrn_reflns_Laue_measured_fraction_max 0.995
_diffrn_reflns_limit_h_max 10
_diffrn_reflns_limit_h_min -10
_diffrn_reflns_limit_k_max 44
_diffrn_reflns_limit_k_min -44
_diffrn_reflns_limit_l_max 14
_diffrn_reflns_limit_l_min -14
_diffrn_reflns_number 65198
_diffrn_reflns_point_group_measured_fraction_full 0.999
_diffrn_reflns_point_group_measured_fraction_max 0.995
_diffrn_reflns_theta_full 25.242
_diffrn_reflns_theta_max 29.687
_diffrn_reflns_theta_min 2.112
_diffrn_source 'Incoatec I\mS'
_diffrn_source_current 1.0
_diffrn_source_power 0.05
_diffrn_source_voltage 50.0
_diffrn_standards_number 0
_exptl_absorpt_coefficient_mu 7.745
_exptl_absorpt_correction_T_max 0.7459
_exptl_absorpt_correction_T_min 0.5325
_exptl_absorpt_correction_type multi-scan
_exptl_absorpt_process_details 'SADABS v2016/2 (Bruker AXS Inc., 2017)'
_exptl_crystal_colour yellow
_exptl_crystal_colour_primary yellow
_exptl_crystal_density_diffrn 2.833
_exptl_crystal_density_meas ?
_exptl_crystal_density_method 'not measured'
_exptl_crystal_description plate
_exptl_crystal_F_000 1856
_exptl_crystal_size_max 0.228
_exptl_crystal_size_mid 0.219
_exptl_crystal_size_min 0.137
_exptl_transmission_factor_max 'not measured'
_exptl_transmission_factor_min 'not measured'
_refine_diff_density_max 1.103
_refine_diff_density_min -1.312
_refine_diff_density_rms 0.197
_refine_ls_extinction_method none
_refine_ls_goodness_of_fit_ref 1.127
_refine_ls_hydrogen_treatment mixed
_refine_ls_matrix_type full
_refine_ls_number_parameters 240
_refine_ls_number_reflns 6891
_refine_ls_number_restraints 8
_refine_ls_restrained_S_all 1.131
_refine_ls_R_factor_all 0.0384
_refine_ls_R_factor_gt 0.0311
_refine_ls_shift/su_max 0.002
_refine_ls_shift/su_mean 0.000
_refine_ls_structure_factor_coef Fsqd
_refine_ls_weighting_details 'w=1/[\s^2^(Fo^2^)+(0.0192P)^2^+13.1016P] where P=(Fo^2^+2Fc^2^)/3'
_refine_ls_weighting_scheme calc
_refine_ls_wR_factor_gt 0.0656
_refine_ls_wR_factor_ref 0.0675
_reflns_Friedel_coverage 0.000
_reflns_number_gt 6046
_reflns_number_total 6891
_reflns_threshold_expression 'I > 2\s(I)'
_cod_data_source_file d2ce00904h2.cif
_cod_data_source_block mo_d8_5847_27mar22_ajp2_0m
_cod_depositor_comments
;
The following automatic conversions were performed:

data item '_exptl_crystal_density_meas' value 'not measured' was
changed to '?' -- the value is perceived as not measured.

Automatic conversion script
Id: cif_fix_values 7556 2019-12-06 15:28:31Z antanas 
;
_cod_database_code 7245359
_shelx_shelxl_version_number 2018/3
_shelx_space_group_comment
;
The symmetry employed for this shelxl refinement is uniquely defined
by the following loop, which should always be used as a source of
symmetry information in preference to the above space-group names.
They are only intended as comments.
;
_shelx_estimated_absorpt_t_max 0.417
_shelx_estimated_absorpt_t_min 0.271
_olex2_refinement_description
;
1. Restrained distances
 H4-N4
 0.86 with sigma of 0.02
 H3-N3
 0.86 with sigma of 0.02
2. Uiso/Uaniso restraints and constraints
S1 \\sim N1: within 2A with sigma of 0.002 and sigma for terminal atoms of
0.004 within 2A
3.a Free rotating group:
 O1(H1A,H1B), O2(H2A,H2B)
3.b Aromatic/amide H refined with riding coordinates:
 C3(H3A), C4(H4A), C5(H5), C6(H6), C9(H9), C10(H10), C11(H11), C12(H12)
;
_olex2_submission_special_instructions 'No special instructions were received'

loop_
_space_group_symop_operation_xyz
'x, y, z'
'-x+1/2, y+1/2, -z+1/2'
'-x, -y, -z'
'x-1/2, -y-1/2, z-1/2'

loop_
_atom_site_label
_atom_site_type_symbol
_atom_site_fract_x
_atom_site_fract_y
_atom_site_fract_z
_atom_site_U_iso_or_equiv
_atom_site_adp_type
_atom_site_occupancy
_atom_site_site_symmetry_order
_atom_site_calc_flag
_atom_site_refinement_flags_posn
_atom_site_refinement_flags_adp
_atom_site_refinement_flags_occupancy
_atom_site_disorder_assembly
_atom_site_disorder_group
I1 I 0.41525(5) 0.55071(2) 0.06062(3) 0.02210(7) Uani 1 1 d . . . . .
I2 I 0.49223(4) 0.63646(2) 0.15985(3) 0.01629(6) Uani 1 1 d . . . . .
I3 I 0.55480(4) 0.72125(2) 0.24676(3) 0.02143(7) Uani 1 1 d . . . . .
I4 I 0.50162(4) 0.17211(2) 0.86780(3) 0.02098(7) Uani 1 1 d . . . . .
I5 I 0.51234(4) 0.08453(2) 0.84685(3) 0.01652(6) Uani 1 1 d . . . . .
I6 I 0.53383(5) -0.00889(2) 0.80596(3) 0.02114(7) Uani 1 1 d . . . . .
S1 S 0.40506(19) 0.25356(4) 0.10650(12) 0.0234(2) Uani 1 1 d . U . . .
N1 N 0.4248(6) 0.30174(13) 0.1306(4) 0.0222(7) Uani 1 1 d . U . . .
N2 N 0.4833(5) 0.27557(11) 0.3457(4) 0.0148(7) Uani 1 1 d . . . . .
N3 N 0.5278(6) 0.43120(12) 0.4103(4) 0.0176(8) Uani 1 1 d D . . . .
H3 H 0.540(9) 0.4569(8) 0.433(6) 0.032(17) Uiso 1 1 d D . . . .
N4 N 0.5190(6) 0.12104(13) 0.4278(4) 0.0199(8) Uani 1 1 d D . . . .
H4 H 0.548(8) 0.0974(10) 0.468(5) 0.024(15) Uiso 1 1 d D . . . .
C1 C 0.4641(6) 0.30903(14) 0.2647(4) 0.0151(8) Uani 1 1 d . . . . .
C2 C 0.4883(6) 0.35197(13) 0.3175(4) 0.0147(8) Uani 1 1 d . . . . .
C3 C 0.4793(6) 0.38520(14) 0.2311(5) 0.0180(9) Uani 1 1 d . . . . .
H3A H 0.458510 0.380361 0.139108 0.022 Uiso 1 1 calc R U . . .
C4 C 0.5007(6) 0.42498(14) 0.2800(5) 0.0182(9) Uani 1 1 d . . . . .
H4A H 0.496468 0.447845 0.222345 0.022 Uiso 1 1 calc R U . . .
C5 C 0.5378(7) 0.39981(15) 0.4961(5) 0.0202(9) Uani 1 1 d . . . . .
H5 H 0.556841 0.405576 0.587341 0.024 Uiso 1 1 calc R U . . .
C6 C 0.5205(7) 0.35940(15) 0.4524(5) 0.0200(9) Uani 1 1 d . . . . .
H6 H 0.530286 0.337066 0.512791 0.024 Uiso 1 1 calc R U . . .
C7 C 0.4556(6) 0.24175(14) 0.2717(4) 0.0155(8) Uani 1 1 d . . . . .
C8 C 0.4708(6) 0.19970(14) 0.3243(4) 0.0149(8) Uani 1 1 d . . . . .
C9 C 0.4820(7) 0.16561(15) 0.2445(5) 0.0206(9) Uani 1 1 d . . . . .
H9 H 0.472805 0.169441 0.153509 0.025 Uiso 1 1 calc R U . . .
C10 C 0.5064(7) 0.12644(15) 0.2993(5) 0.0231(10) Uani 1 1 d . . . . .
H10 H 0.514391 0.103172 0.245927 0.028 Uiso 1 1 calc R U . . .
C11 C 0.5034(7) 0.15299(15) 0.5061(5) 0.0216(9) Uani 1 1 d . . . . .
H11 H 0.509597 0.148197 0.596194 0.026 Uiso 1 1 calc R U . . .
C12 C 0.4782(7) 0.19288(15) 0.4553(5) 0.0201(9) Uani 1 1 d . . . . .
H12 H 0.466190 0.215469 0.510132 0.024 Uiso 1 1 calc R U . . .
O1 O 0.5892(5) 0.51702(11) 0.3955(4) 0.0220(7) Uani 1 1 d G . . . .
H1A H 0.569914 0.528312 0.317826 0.033 Uiso 1 1 d G U . . .
H1B H 0.706785 0.521461 0.434531 0.033 Uiso 1 1 d G U . . .
O2 O 0.6424(5) 0.04804(10) 0.5416(3) 0.0216(7) Uani 1 1 d G . . . .
H2A H 0.605015 0.031535 0.594033 0.032 Uiso 1 1 d G U . . .
H2B H 0.678286 0.031613 0.488274 0.032 Uiso 1 1 d G U . . .

loop_
_atom_site_aniso_label
_atom_site_aniso_U_11
_atom_site_aniso_U_22
_atom_site_aniso_U_33
_atom_site_aniso_U_23
_atom_site_aniso_U_13
_atom_site_aniso_U_12
I1 0.03008(16) 0.01672(14) 0.02238(15) -0.00026(11) 0.01213(13) -0.00311(12)
I2 0.01565(13) 0.01682(14) 0.01805(14) 0.00115(10) 0.00745(11) 0.00063(10)
I3 0.02120(15) 0.01804(15) 0.02738(16) -0.00389(11) 0.01068(12) -0.00179(11)
I4 0.02455(15) 0.01749(14) 0.02441(16) -0.00420(11) 0.01264(12) -0.00018(11)
I5 0.01585(13) 0.01831(14) 0.01663(13) -0.00058(10) 0.00661(11) -0.00096(10)
I6 0.03023(17) 0.01560(14) 0.01947(15) -0.00157(11) 0.01009(12) -0.00207(12)
S1 0.0304(6) 0.0207(6) 0.0184(5) -0.0015(4) 0.0056(5) 0.0003(5)
N1 0.0234(14) 0.0208(14) 0.0185(14) 0.0106(12) -0.0004(12) -0.0064(13)
N2 0.0148(17) 0.0147(18) 0.0159(18) 0.0000(14) 0.0061(14) 0.0007(13)
N3 0.0221(19) 0.0147(19) 0.0172(19) -0.0008(14) 0.0077(15) 0.0010(15)
N4 0.0161(18) 0.018(2) 0.024(2) 0.0037(16) 0.0038(16) 0.0002(15)
C1 0.016(2) 0.016(2) 0.014(2) 0.0000(16) 0.0060(16) -0.0005(16)
C2 0.0125(19) 0.015(2) 0.017(2) -0.0010(16) 0.0051(16) 0.0002(15)
C3 0.020(2) 0.020(2) 0.015(2) 0.0023(17) 0.0056(17) -0.0001(17)
C4 0.020(2) 0.018(2) 0.016(2) -0.0005(16) 0.0045(18) -0.0024(17)
C5 0.026(2) 0.020(2) 0.015(2) 0.0001(17) 0.0061(18) 0.0005(18)
C6 0.021(2) 0.016(2) 0.023(2) 0.0004(17) 0.0065(19) 0.0045(17)
C7 0.0127(19) 0.017(2) 0.015(2) -0.0001(16) 0.0010(16) 0.0009(15)
C8 0.0097(18) 0.017(2) 0.017(2) -0.0007(16) 0.0027(16) -0.0025(15)
C9 0.026(2) 0.018(2) 0.021(2) -0.0013(18) 0.0115(19) -0.0008(18)
C10 0.022(2) 0.021(2) 0.028(3) -0.0017(19) 0.010(2) 0.0007(18)
C11 0.020(2) 0.024(2) 0.017(2) 0.0031(18) -0.0003(18) -0.0021(18)
C12 0.027(2) 0.017(2) 0.017(2) -0.0001(17) 0.0078(19) -0.0020(18)
O1 0.0259(18) 0.0214(17) 0.0206(17) -0.0004(13) 0.0096(14) -0.0022(14)
O2 0.0292(18) 0.0174(16) 0.0206(17) 0.0020(13) 0.0108(15) 0.0048(14)

loop_
_atom_type_symbol
_atom_type_description
_atom_type_scat_dispersion_real
_atom_type_scat_dispersion_imag
_atom_type_scat_source
C C 0.0033 0.0016 'International Tables Vol C Tables 4.2.6.8 and 6.1.1.4'
H H 0.0000 0.0000 'International Tables Vol C Tables 4.2.6.8 and 6.1.1.4'
I I -0.4742 1.8119 'International Tables Vol C Tables 4.2.6.8 and 6.1.1.4'
N N 0.0061 0.0033 'International Tables Vol C Tables 4.2.6.8 and 6.1.1.4'
O O 0.0106 0.0060 'International Tables Vol C Tables 4.2.6.8 and 6.1.1.4'
S S 0.1246 0.1234 'International Tables Vol C Tables 4.2.6.8 and 6.1.1.4'

loop_
_geom_angle_atom_site_label_1
_geom_angle_atom_site_label_2
_geom_angle_atom_site_label_3
_geom_angle
_geom_angle_site_symmetry_1
_geom_angle_site_symmetry_3
_geom_angle_publ_flag
I3 I2 I1 177.534(15) . . ?
I4 I5 I6 175.723(14) . . ?
N1 S1 C7 94.1(2) . . ?
C1 N1 S1 108.4(3) . . ?
C7 N2 C1 108.2(4) . . ?
C4 N3 H3 114(4) . . ?
C5 N3 H3 124(4) . . ?
C5 N3 C4 122.5(4) . . ?
C10 N4 H4 122(4) . . ?
C10 N4 C11 121.8(4) . . ?
C11 N4 H4 116(4) . . ?
N1 C1 C2 120.7(4) . . ?
N2 C1 N1 117.6(4) . . ?
N2 C1 C2 121.7(4) . . ?
C3 C2 C1 119.5(4) . . ?
C6 C2 C1 120.7(4) . . ?
C6 C2 C3 119.8(4) . . ?
C2 C3 H3A 120.2 . . ?
C4 C3 C2 119.5(4) . . ?
C4 C3 H3A 120.2 . . ?
N3 C4 C3 119.3(4) . . ?
N3 C4 H4A 120.3 . . ?
C3 C4 H4A 120.3 . . ?
N3 C5 H5 119.8 . . ?
N3 C5 C6 120.4(4) . . ?
C6 C5 H5 119.8 . . ?
C2 C6 H6 120.8 . . ?
C5 C6 C2 118.5(4) . . ?
C5 C6 H6 120.8 . . ?
N2 C7 S1 111.6(3) . . ?
N2 C7 C8 124.1(4) . . ?
C8 C7 S1 124.3(3) . . ?
C9 C8 C7 120.8(4) . . ?
C12 C8 C7 120.3(4) . . ?
C12 C8 C9 118.8(4) . . ?
C8 C9 H9 120.3 . . ?
C10 C9 C8 119.3(5) . . ?
C10 C9 H9 120.3 . . ?
N4 C10 C9 120.3(5) . . ?
N4 C10 H10 119.8 . . ?
C9 C10 H10 119.8 . . ?
N4 C11 H11 120.0 . . ?
N4 C11 C12 119.9(4) . . ?
C12 C11 H11 120.0 . . ?
C8 C12 C11 119.8(4) . . ?
C8 C12 H12 120.1 . . ?
C11 C12 H12 120.1 . . ?
H1A O1 H1B 104.5 . . ?
H2A O2 H2B 104.7 . . ?

loop_
_geom_bond_atom_site_label_1
_geom_bond_atom_site_label_2
_geom_bond_distance
_geom_bond_site_symmetry_2
_geom_bond_publ_flag
I1 I2 2.9540(4) . ?
I2 I3 2.8784(5) . ?
I4 I5 2.8352(4) . ?
I5 I6 3.0530(4) . ?
S1 N1 1.574(4) . ?
S1 C7 1.716(5) . ?
N1 C1 1.380(6) . ?
N2 C1 1.358(6) . ?
N2 C7 1.323(6) . ?
N3 H3 0.860(19) . ?
N3 C4 1.346(6) . ?
N3 C5 1.345(6) . ?
N4 H4 0.868(19) . ?
N4 C10 1.343(7) . ?
N4 C11 1.346(6) . ?
C1 C2 1.484(6) . ?
C2 C3 1.396(6) . ?
C2 C6 1.394(6) . ?
C3 H3A 0.9500 . ?
C3 C4 1.374(6) . ?
C4 H4A 0.9500 . ?
C5 H5 0.9500 . ?
C5 C6 1.375(7) . ?
C6 H6 0.9500 . ?
C7 C8 1.457(6) . ?
C8 C9 1.401(6) . ?
C8 C12 1.384(6) . ?
C9 H9 0.9500 . ?
C9 C10 1.379(7) . ?
C10 H10 0.9500 . ?
C11 H11 0.9500 . ?
C11 C12 1.385(7) . ?
C12 H12 0.9500 . ?
O1 H1A 0.8703 . ?
O1 H1B 0.8701 . ?
O2 H2A 0.8692 . ?
O2 H2B 0.8687 . ?

loop_
_geom_torsion_atom_site_label_1
_geom_torsion_atom_site_label_2
_geom_torsion_atom_site_label_3
_geom_torsion_atom_site_label_4
_geom_torsion
_geom_torsion_site_symmetry_1
_geom_torsion_site_symmetry_2
_geom_torsion_site_symmetry_3
_geom_torsion_site_symmetry_4
_geom_torsion_publ_flag
S1 N1 C1 N2 2.0(5) . . . . ?
S1 N1 C1 C2 -179.3(3) . . . . ?
S1 C7 C8 C9 13.1(6) . . . . ?
S1 C7 C8 C12 -168.2(4) . . . . ?
N1 S1 C7 N2 1.6(4) . . . . ?
N1 S1 C7 C8 -177.0(4) . . . . ?
N1 C1 C2 C3 -2.8(6) . . . . ?
N1 C1 C2 C6 177.4(4) . . . . ?
N2 C1 C2 C3 175.8(4) . . . . ?
N2 C1 C2 C6 -4.0(6) . . . . ?
N2 C7 C8 C9 -165.3(4) . . . . ?
N2 C7 C8 C12 13.4(7) . . . . ?
N3 C5 C6 C2 -1.5(7) . . . . ?
N4 C11 C12 C8 -0.5(7) . . . . ?
C1 N2 C7 S1 -0.7(5) . . . . ?
C1 N2 C7 C8 177.9(4) . . . . ?
C1 C2 C3 C4 179.6(4) . . . . ?
C1 C2 C6 C5 -178.5(4) . . . . ?
C2 C3 C4 N3 -0.8(7) . . . . ?
C3 C2 C6 C5 1.7(7) . . . . ?
C4 N3 C5 C6 0.1(7) . . . . ?
C5 N3 C4 C3 1.1(7) . . . . ?
C6 C2 C3 C4 -0.5(7) . . . . ?
C7 S1 N1 C1 -1.9(3) . . . . ?
C7 N2 C1 N1 -0.8(5) . . . . ?
C7 N2 C1 C2 -179.5(4) . . . . ?
C7 C8 C9 C10 176.5(4) . . . . ?
C7 C8 C12 C11 -176.3(4) . . . . ?
C8 C9 C10 N4 0.1(7) . . . . ?
C9 C8 C12 C11 2.4(7) . . . . ?
C10 N4 C11 C12 -1.6(7) . . . . ?
C11 N4 C10 C9 1.8(7) . . . . ?
C12 C8 C9 C10 -2.2(7) . . . . ?
